data_4033348
loop_
_publ_author_name
'Kreibich, Michael'
'Petrovi\'c, Denis'
'Br\"uckner, Reinhard'

_publ_section_title
;
 Mechanistic Studies of the Deslongchamps Annulation.
;
_journal_issue 3
_journal_name_full 'The Journal of organic chemistry'
_journal_page_first 1116
_journal_page_last 1133
_journal_paper_doi 10.1021/acs.joc.7b02341
_journal_volume 83
_journal_year 2018
_chemical_formula_moiety 'C20 H26 O8'
_chemical_formula_sum 'C20 H26 O8'
_chemical_formula_weight 394.41
_space_group_crystal_system monoclinic
_space_group_IT_number 14
_space_group_name_Hall '-P 2yn'
_space_group_name_H-M_alt 'P 1 21/n 1'
_symmetry_space_group_name_Hall '-P 2yn'
_symmetry_space_group_name_H-M 'P 1 21/n 1'
_atom_sites_solution_hydrogens mixed
_audit_block_doi 10.5517/ccdc.csd.cc1p8n6t
_audit_creation_method SHELXL-2014/7
_audit_update_record
;
2017-06-20 deposited with the CCDC.
2017-09-21 downloaded from the CCDC.
;
_cell_angle_alpha 90
_cell_angle_beta 91.2140(10)
_cell_angle_gamma 90
_cell_formula_units_Z 4
_cell_length_a 11.4286(2)
_cell_length_b 15.3510(3)
_cell_length_c 11.4973(2)
_cell_measurement_reflns_used 6972
_cell_measurement_temperature 100(2)
_cell_measurement_theta_max 31.629
_cell_measurement_theta_min 2.214
_cell_volume 2016.64(6)
_computing_cell_refinement 'APEX2 (Bruker, 2012)'
_computing_data_collection 'APEX2 (Bruker, 2012)'
_computing_data_reduction 'APEX2 (Bruker, 2012)'
_computing_molecular_graphics 'XP in SHELXTL-Plus (Sheldrick, 2008)'
_computing_publication_material 'publCIF (Westrip, 2010)'
_computing_structure_refinement 'SHELXL (Sheldrick, 2015)'
_computing_structure_solution 'SHELXS (Sheldrick, 2015)'
_diffrn_ambient_temperature 100(2)
_diffrn_measured_fraction_theta_full 1.000
_diffrn_measured_fraction_theta_max 0.871
_diffrn_measurement_device_type
;
'Bruker SMART APEX II QUAZAR three-circle  diffractometer' 
;
_diffrn_measurement_method \w
_diffrn_radiation_type MoK\a
_diffrn_radiation_wavelength 0.71073
_diffrn_reflns_av_R_equivalents 0.0680
_diffrn_reflns_av_unetI/netI 0.0968
_diffrn_reflns_Laue_measured_fraction_full 1.000
_diffrn_reflns_Laue_measured_fraction_max 0.871
_diffrn_reflns_limit_h_max 17
_diffrn_reflns_limit_h_min -15
_diffrn_reflns_limit_k_max 17
_diffrn_reflns_limit_k_min -23
_diffrn_reflns_limit_l_max 17
_diffrn_reflns_limit_l_min -16
_diffrn_reflns_number 25517
_diffrn_reflns_point_group_measured_fraction_full 1.000
_diffrn_reflns_point_group_measured_fraction_max 0.871
_diffrn_reflns_theta_full 25.000
_diffrn_reflns_theta_max 33.557
_diffrn_reflns_theta_min 2.213
_diffrn_source
;
'Incoatec I\mS microfocus source with mirror optics'
;
_exptl_absorpt_coefficient_mu 0.100
_exptl_absorpt_correction_T_max 1.000
_exptl_absorpt_correction_T_min 0.514
_exptl_absorpt_correction_type multi-scan
_exptl_absorpt_process_details 'SADABS (Sheldrick, 1996)'
_exptl_crystal_colour colourless
_exptl_crystal_density_diffrn 1.299
_exptl_crystal_description block
_exptl_crystal_F_000 840
_exptl_crystal_size_max 0.200
_exptl_crystal_size_mid 0.140
_exptl_crystal_size_min 0.090
_refine_diff_density_max 0.379
_refine_diff_density_min -0.354
_refine_diff_density_rms 0.065
_refine_ls_extinction_method none
_refine_ls_goodness_of_fit_ref 1.043
_refine_ls_hydrogen_treatment mixed
_refine_ls_matrix_type full
_refine_ls_number_parameters 262
_refine_ls_number_reflns 6913
_refine_ls_number_restraints 0
_refine_ls_restrained_S_all 1.043
_refine_ls_R_factor_all 0.0834
_refine_ls_R_factor_gt 0.0585
_refine_ls_shift/su_max 0.000
_refine_ls_shift/su_mean 0.000
_refine_ls_structure_factor_coef Fsqd
_refine_ls_weighting_details 'w=1/[\s^2^(Fo^2^)+0.7949P] where P=(Fo^2^+2Fc^2^)/3'
_refine_ls_weighting_scheme calc
_refine_ls_wR_factor_gt 0.1293
_refine_ls_wR_factor_ref 0.1453
_reflns_Friedel_coverage 0.000
_reflns_number_gt 5000
_reflns_number_total 6913
_reflns_threshold_expression 'I > 2\s(I)'
_cod_data_source_file jo7b02341_si_002.cif
_cod_data_source_block mk395_Compound_6a_CCDC_1557446
_cod_depositor_comments 'Adding full bibliography for 4033348--4033350.cif.'
_cod_database_code 4033348
_shelx_shelxl_version_number 2014/7
_shelx_space_group_comment
; 
The symmetry employed for this shelxl refinement is uniquely defined 
by the following loop, which should always be used as a source of 
symmetry information in preference to the above space-group names. 
They are only intended as comments. 
;
_shelx_estimated_absorpt_t_min 0.980
_shelx_estimated_absorpt_t_max 0.991
_publcif_funding_html
;
;

loop_
_space_group_symop_operation_xyz
'x, y, z'
'-x+1/2, y+1/2, -z+1/2'
'-x, -y, -z'
'x-1/2, -y-1/2, z-1/2'

loop_
_atom_site_label
_atom_site_type_symbol
_atom_site_fract_x
_atom_site_fract_y
_atom_site_fract_z
_atom_site_U_iso_or_equiv
_atom_site_adp_type
_atom_site_occupancy
_atom_site_site_symmetry_order
_atom_site_calc_flag
_atom_site_refinement_flags_posn
_atom_site_refinement_flags_adp
C1 C 0.69957(11) 0.23863(9) 0.59750(11) 0.0163(3) Uani 1 1 d . .
O2 O 0.79969(8) 0.29225(6) 0.62170(8) 0.0181(2) Uani 1 1 d . .
C3 C 0.80962(12) 0.35473(10) 0.52998(12) 0.0241(3) Uani 1 1 d . .
H3A H 0.8676 0.3358 0.4724 0.029 Uiso 1 1 calc R U
H3B H 0.8325 0.4126 0.5609 0.029 Uiso 1 1 calc R U
C4 C 0.68793(13) 0.35673(10) 0.47718(13) 0.0262(3) Uani 1 1 d . .
H4A H 0.6370 0.3976 0.5195 0.031 Uiso 1 1 calc R U
H4B H 0.6891 0.3736 0.3941 0.031 Uiso 1 1 calc R U
O5 O 0.64985(8) 0.26870(6) 0.49063(8) 0.0193(2) Uani 1 1 d . .
C6 C 0.73064(10) 0.14223(9) 0.58220(10) 0.0143(2) Uani 1 1 d . .
H6 H 0.6634 0.1140 0.5398 0.017 Uiso 1 1 calc R U
C7 C 0.74696(11) 0.09402(9) 0.70041(10) 0.0161(3) Uani 1 1 d . .
C8 C 0.64173(11) 0.10974(10) 0.77848(11) 0.0197(3) Uani 1 1 d . .
O8 O 0.60907(9) 0.05367(7) 0.84551(9) 0.0270(2) Uani 1 1 d . .
C9 C 0.58700(12) 0.19559(10) 0.77255(12) 0.0234(3) Uani 1 1 d . .
H9 H 0.5298 0.2099 0.8282 0.028 Uiso 1 1 calc R U
C10 C 0.61350(11) 0.25453(10) 0.69295(12) 0.0215(3) Uani 1 1 d . .
H10 H 0.5763 0.3098 0.6962 0.026 Uiso 1 1 calc R U
C11 C 0.75560(11) -0.00341(9) 0.67835(10) 0.0177(3) Uani 1 1 d . .
O11 O 0.83021(9) -0.05093(7) 0.71746(9) 0.0238(2) Uani 1 1 d . .
O12 O 0.66759(8) -0.03055(7) 0.60827(8) 0.0211(2) Uani 1 1 d . .
C13 C 0.66924(13) -0.12192(10) 0.57835(14) 0.0265(3) Uani 1 1 d . .
H13A H 0.7367 -0.1339 0.5297 0.040 Uiso 1 1 calc R U
H13B H 0.5970 -0.1370 0.5355 0.040 Uiso 1 1 calc R U
H13C H 0.6751 -0.1569 0.6496 0.040 Uiso 1 1 calc R U
C14 C 0.83820(10) 0.12874(9) 0.50955(10) 0.0147(2) Uani 1 1 d . .
C15 C 0.82866(11) 0.12334(9) 0.38308(11) 0.0161(3) Uani 1 1 d . .
O15 O 0.91437(8) 0.11775(7) 0.31982(8) 0.0221(2) Uani 1 1 d . .
O16 O 0.71894(8) 0.12378(6) 0.34297(7) 0.0180(2) Uani 1 1 d . .
C17 C 0.69110(12) 0.12576(10) 0.21713(11) 0.0201(3) Uani 1 1 d . .
C18 C 0.74609(13) 0.20516(11) 0.16160(13) 0.0264(3) Uani 1 1 d . .
H18A H 0.7305 0.2568 0.2090 0.040 Uiso 1 1 calc R U
H18B H 0.7125 0.2135 0.0833 0.040 Uiso 1 1 calc R U
H18C H 0.8308 0.1965 0.1567 0.040 Uiso 1 1 calc R U
C19 C 0.55873(13) 0.13440(12) 0.21583(13) 0.0322(4) Uani 1 1 d . .
H19A H 0.5244 0.0828 0.2520 0.048 Uiso 1 1 calc R U
H19B H 0.5297 0.1394 0.1353 0.048 Uiso 1 1 calc R U
H19C H 0.5367 0.1865 0.2594 0.048 Uiso 1 1 calc R U
C20 C 0.72747(15) 0.04067(11) 0.16247(12) 0.0300(3) Uani 1 1 d . .
H20A H 0.8131 0.0372 0.1619 0.045 Uiso 1 1 calc R U
H20B H 0.6963 0.0377 0.0825 0.045 Uiso 1 1 calc R U
H20C H 0.6966 -0.0080 0.2076 0.045 Uiso 1 1 calc R U
C21 C 0.94537(11) 0.11885(9) 0.56096(11) 0.0163(3) Uani 1 1 d . .
O21 O 1.04457(8) 0.10763(7) 0.50273(8) 0.0224(2) Uani 1 1 d . .
H21 H 1.0220(18) 0.1076(13) 0.4263(19) 0.045(6) Uiso 1 1 d . .
C22 C 0.96652(11) 0.11433(10) 0.68945(11) 0.0185(3) Uani 1 1 d . .
H22A H 1.0273 0.1577 0.7112 0.022 Uiso 1 1 calc R U
H22B H 0.9980 0.0559 0.7090 0.022 Uiso 1 1 calc R U
C23 C 0.85862(11) 0.13084(10) 0.76328(11) 0.0182(3) Uani 1 1 d . .
H23 H 0.8484 0.1954 0.7677 0.022 Uiso 1 1 calc R U
C24 C 0.88100(13) 0.09885(12) 0.88780(12) 0.0276(3) Uani 1 1 d . .
H24A H 0.9006 0.0367 0.8866 0.041 Uiso 1 1 calc R U
H24B H 0.8105 0.1077 0.9334 0.041 Uiso 1 1 calc R U
H24C H 0.9462 0.1316 0.9231 0.041 Uiso 1 1 calc R U

loop_
_atom_site_aniso_label
_atom_site_aniso_U_11
_atom_site_aniso_U_22
_atom_site_aniso_U_33
_atom_site_aniso_U_23
_atom_site_aniso_U_13
_atom_site_aniso_U_12
C1 0.0155(5) 0.0173(7) 0.0161(5) -0.0018(5) 0.0017(4) -0.0007(5)
O2 0.0188(4) 0.0182(5) 0.0173(4) 0.0000(4) 0.0005(3) -0.0031(4)
C3 0.0252(7) 0.0237(8) 0.0234(7) 0.0063(6) 0.0003(5) -0.0039(6)
C4 0.0291(7) 0.0195(8) 0.0298(7) 0.0034(6) -0.0040(6) 0.0000(6)
O5 0.0212(4) 0.0165(5) 0.0201(4) 0.0001(4) -0.0030(3) 0.0017(4)
C6 0.0147(5) 0.0164(7) 0.0120(5) -0.0007(4) 0.0032(4) 0.0001(4)
C7 0.0172(5) 0.0186(7) 0.0127(5) 0.0007(5) 0.0043(4) 0.0002(5)
C8 0.0203(6) 0.0247(8) 0.0145(6) -0.0022(5) 0.0053(5) -0.0027(5)
O8 0.0306(5) 0.0297(6) 0.0211(5) 0.0027(4) 0.0119(4) -0.0025(4)
C9 0.0218(6) 0.0266(8) 0.0223(6) -0.0058(6) 0.0103(5) 0.0002(6)
C10 0.0202(6) 0.0202(8) 0.0242(6) -0.0066(5) 0.0048(5) 0.0018(5)
C11 0.0192(6) 0.0214(8) 0.0128(5) 0.0025(5) 0.0070(4) -0.0015(5)
O11 0.0248(5) 0.0205(6) 0.0262(5) 0.0054(4) 0.0043(4) 0.0027(4)
O12 0.0230(5) 0.0175(5) 0.0230(5) -0.0015(4) 0.0016(4) -0.0015(4)
C13 0.0299(7) 0.0186(8) 0.0312(8) -0.0053(6) 0.0058(6) -0.0037(6)
C14 0.0165(5) 0.0154(7) 0.0123(5) -0.0001(4) 0.0035(4) 0.0005(5)
C15 0.0166(5) 0.0165(7) 0.0154(5) 0.0013(5) 0.0028(4) 0.0015(5)
O15 0.0190(4) 0.0327(6) 0.0148(4) 0.0016(4) 0.0059(3) 0.0031(4)
O16 0.0176(4) 0.0252(6) 0.0114(4) -0.0014(4) 0.0016(3) -0.0001(4)
C17 0.0224(6) 0.0271(8) 0.0107(5) 0.0006(5) -0.0008(4) -0.0015(5)
C18 0.0283(7) 0.0280(9) 0.0229(7) 0.0064(6) 0.0025(5) 0.0008(6)
C19 0.0227(7) 0.0492(11) 0.0245(7) 0.0053(7) -0.0039(6) -0.0045(7)
C20 0.0440(9) 0.0286(9) 0.0178(6) -0.0064(6) 0.0062(6) -0.0049(7)
C21 0.0160(5) 0.0175(7) 0.0156(5) 0.0017(5) 0.0042(4) 0.0005(5)
O21 0.0154(4) 0.0346(6) 0.0174(5) 0.0028(4) 0.0045(4) 0.0025(4)
C22 0.0161(5) 0.0244(8) 0.0149(6) 0.0019(5) 0.0005(4) -0.0006(5)
C23 0.0192(6) 0.0227(7) 0.0127(5) 0.0004(5) 0.0017(4) -0.0002(5)
C24 0.0281(7) 0.0415(10) 0.0134(6) 0.0025(6) 0.0016(5) -0.0019(6)

loop_
_atom_type_symbol
_atom_type_description
_atom_type_scat_dispersion_real
_atom_type_scat_dispersion_imag
_atom_type_scat_source
C C 0.0033 0.0016 'International Tables Vol C Tables 4.2.6.8 and 6.1.1.4'
H H 0.0000 0.0000 'International Tables Vol C Tables 4.2.6.8 and 6.1.1.4'
O O 0.0106 0.0060 'International Tables Vol C Tables 4.2.6.8 and 6.1.1.4'

loop_
_geom_angle_atom_site_label_1
_geom_angle_atom_site_label_2
_geom_angle_atom_site_label_3
_geom_angle
O5 C1 O2 106.54(10)
O5 C1 C10 108.76(10)
O2 C1 C10 107.23(10)
O5 C1 C6 107.69(10)
O2 C1 C6 113.03(10)
C10 C1 C6 113.31(11)
C3 O2 C1 108.51(10)
O2 C3 C4 102.92(11)
O2 C3 H3A 111.2
C4 C3 H3A 111.2
O2 C3 H3B 111.2
C4 C3 H3B 111.2
H3A C3 H3B 109.1
O5 C4 C3 102.58(12)
O5 C4 H4A 111.3
C3 C4 H4A 111.3
O5 C4 H4B 111.3
C3 C4 H4B 111.3
H4A C4 H4B 109.2
C1 O5 C4 106.49(10)
C14 C6 C1 112.83(10)
C14 C6 C7 109.46(10)
C1 C6 C7 112.51(10)
C14 C6 H6 107.2
C1 C6 H6 107.2
C7 C6 H6 107.2
C11 C7 C8 107.86(10)
C11 C7 C6 109.22(10)
C8 C7 C6 110.81(10)
C11 C7 C23 112.24(11)
C8 C7 C23 108.40(10)
C6 C7 C23 108.33(10)
O8 C8 C9 122.03(12)
O8 C8 C7 120.85(13)
C9 C8 C7 117.05(11)
C10 C9 C8 122.97(12)
C10 C9 H9 118.5
C8 C9 H9 118.5
C9 C10 C1 123.59(13)
C9 C10 H10 118.2
C1 C10 H10 118.2
O11 C11 O12 123.58(13)
O11 C11 C7 125.63(13)
O12 C11 C7 110.80(11)
C11 O12 C13 115.54(11)
O12 C13 H13A 109.5
O12 C13 H13B 109.5
H13A C13 H13B 109.5
O12 C13 H13C 109.5
H13A C13 H13C 109.5
H13B C13 H13C 109.5
C21 C14 C15 118.40(11)
C21 C14 C6 120.69(11)
C15 C14 C6 120.88(11)
O15 C15 O16 123.44(11)
O15 C15 C14 123.20(11)
O16 C15 C14 113.35(10)
C15 O16 C17 121.57(10)
O16 C17 C20 109.54(11)
O16 C17 C18 110.27(11)
C20 C17 C18 113.51(12)
O16 C17 C19 101.86(10)
C20 C17 C19 110.73(13)
C18 C17 C19 110.30(12)
C17 C18 H18A 109.5
C17 C18 H18B 109.5
H18A C18 H18B 109.5
C17 C18 H18C 109.5
H18A C18 H18C 109.5
H18B C18 H18C 109.5
C17 C19 H19A 109.5
C17 C19 H19B 109.5
H19A C19 H19B 109.5
C17 C19 H19C 109.5
H19A C19 H19C 109.5
H19B C19 H19C 109.5
C17 C20 H20A 109.5
C17 C20 H20B 109.5
H20A C20 H20B 109.5
C17 C20 H20C 109.5
H20A C20 H20C 109.5
H20B C20 H20C 109.5
O21 C21 C14 124.20(11)
O21 C21 C22 111.55(11)
C14 C21 C22 124.17(11)
C21 O21 H21 104.9(13)
C21 C22 C23 115.14(10)
C21 C22 H22A 108.5
C23 C22 H22A 108.5
C21 C22 H22B 108.5
C23 C22 H22B 108.5
H22A C22 H22B 107.5
C24 C23 C22 110.16(11)
C24 C23 C7 115.88(11)
C22 C23 C7 110.08(10)
C24 C23 H23 106.7
C22 C23 H23 106.7
C7 C23 H23 106.7
C23 C24 H24A 109.5
C23 C24 H24B 109.5
H24A C24 H24B 109.5
C23 C24 H24C 109.5
H24A C24 H24C 109.5
H24B C24 H24C 109.5

loop_
_geom_bond_atom_site_label_1
_geom_bond_atom_site_label_2
_geom_bond_distance
C1 O5 1.4200(15)
C1 O2 1.4320(16)
C1 C10 1.5091(17)
C1 C6 1.5328(19)
O2 C3 1.4317(17)
C3 C4 1.506(2)
C3 H3A 0.9900
C3 H3B 0.9900
C4 O5 1.4291(18)
C4 H4A 0.9900
C4 H4B 0.9900
C6 C14 1.5149(16)
C6 C7 1.5553(17)
C6 H6 1.0000
C7 C11 1.521(2)
C7 C8 1.5350(17)
C7 C23 1.5593(18)
C8 O8 1.2191(17)
C8 C9 1.460(2)
C9 C10 1.326(2)
C9 H9 0.9500
C10 H10 0.9500
C11 O11 1.2022(17)
C11 O12 1.3417(16)
O12 C13 1.4444(18)
C13 H13A 0.9800
C13 H13B 0.9800
C13 H13C 0.9800
C14 C21 1.3572(17)
C14 C15 1.4582(17)
C15 O15 1.2354(15)
C15 O16 1.3269(15)
O16 C17 1.4751(15)
C17 C20 1.512(2)
C17 C18 1.518(2)
C17 C19 1.518(2)
C18 H18A 0.9800
C18 H18B 0.9800
C18 H18C 0.9800
C19 H19A 0.9800
C19 H19B 0.9800
C19 H19C 0.9800
C20 H20A 0.9800
C20 H20B 0.9800
C20 H20C 0.9800
C21 O21 1.3399(14)
C21 C22 1.4935(18)
O21 H21 0.91(2)
C22 C23 1.5329(17)
C22 H22A 0.9900
C22 H22B 0.9900
C23 C24 1.5299(18)
C23 H23 1.0000
C24 H24A 0.9800
C24 H24B 0.9800
C24 H24C 0.9800

loop_
_geom_hbond_atom_site_label_D
_geom_hbond_atom_site_label_H
_geom_hbond_atom_site_label_A
_geom_hbond_distance_DH
_geom_hbond_distance_HA
_geom_hbond_distance_DA
_geom_hbond_angle_DHA
_geom_hbond_site_symmetry_A
O21 H21 O11 0.91(2) 2.54(2) 3.0607(14) 116.7(16) 3_756
O21 H21 O15 0.91(2) 1.72(2) 2.5550(14) 150.3(19) .

loop_
_geom_torsion_atom_site_label_1
_geom_torsion_atom_site_label_2
_geom_torsion_atom_site_label_3
_geom_torsion_atom_site_label_4
_geom_torsion
O5 C1 O2 C3 0.37(13)
C10 C1 O2 C3 -115.95(12)
C6 C1 O2 C3 118.46(11)
C1 O2 C3 C4 20.66(14)
O2 C3 C4 O5 -33.76(14)
O2 C1 O5 C4 -22.82(13)
C10 C1 O5 C4 92.47(12)
C6 C1 O5 C4 -144.36(11)
C3 C4 O5 C1 35.01(13)
O5 C1 C6 C14 74.40(12)
O2 C1 C6 C14 -43.01(14)
C10 C1 C6 C14 -165.26(10)
O5 C1 C6 C7 -161.15(10)
O2 C1 C6 C7 81.44(12)
C10 C1 C6 C7 -40.81(14)
C14 C6 C7 C11 -63.84(13)
C1 C6 C7 C11 169.87(10)
C14 C6 C7 C8 177.48(11)
C1 C6 C7 C8 51.19(14)
C14 C6 C7 C23 58.68(14)
C1 C6 C7 C23 -67.60(13)
C11 C7 C8 O8 27.56(17)
C6 C7 C8 O8 147.07(13)
C23 C7 C8 O8 -94.19(15)
C11 C7 C8 C9 -155.29(12)
C6 C7 C8 C9 -35.78(16)
C23 C7 C8 C9 82.97(14)
O8 C8 C9 C10 -173.37(14)
C7 C8 C9 C10 9.5(2)
C8 C9 C10 C1 2.2(2)
O5 C1 C10 C9 133.98(14)
O2 C1 C10 C9 -111.17(15)
C6 C1 C10 C9 14.25(19)
C8 C7 C11 O11 -109.35(14)
C6 C7 C11 O11 130.14(13)
C23 C7 C11 O11 9.99(17)
C8 C7 C11 O12 70.60(12)
C6 C7 C11 O12 -49.91(13)
C23 C7 C11 O12 -170.07(10)
O11 C11 O12 C13 -1.96(17)
C7 C11 O12 C13 178.09(10)
C1 C6 C14 C21 95.00(15)
C7 C6 C14 C21 -31.11(17)
C1 C6 C14 C15 -86.93(15)
C7 C6 C14 C15 146.97(12)
C21 C14 C15 O15 -6.5(2)
C6 C14 C15 O15 175.42(13)
C21 C14 C15 O16 172.63(12)
C6 C14 C15 O16 -5.49(18)
O15 C15 O16 C17 -5.8(2)
C14 C15 O16 C17 175.12(11)
C15 O16 C17 C20 67.97(16)
C15 O16 C17 C18 -57.65(16)
C15 O16 C17 C19 -174.74(12)
C15 C14 C21 O21 2.6(2)
C6 C14 C21 O21 -179.24(12)
C15 C14 C21 C22 -173.91(13)
C6 C14 C21 C22 4.2(2)
O21 C21 C22 C23 177.21(12)
C14 C21 C22 C23 -5.9(2)
C21 C22 C23 C24 163.42(13)
C21 C22 C23 C7 34.42(16)
C11 C7 C23 C24 -66.29(14)
C8 C7 C23 C24 52.73(16)
C6 C7 C23 C24 173.04(11)
C11 C7 C23 C22 59.53(13)
C8 C7 C23 C22 178.55(11)
C6 C7 C23 C22 -61.14(14)
